data_7115271
loop_
_publ_author_name
'Michael R. Gau'
'Clifton R. Hamilton'
'Michael J. Zdilla'

_publ_section_title
;
 Preparation of a 'twisted basket'Mn4N8 cluster: a two-hydrogen-atom
 reduced analogue of the Mn4N8 pinned butterfly
;
_journal_name_full Chem.Commun.
_journal_page_first 7780
_journal_paper_doi 10.1039/C4CC02872D
_journal_volume 50
_journal_year 2014
_chemical_formula_moiety '[Mn4N12C68H64][NC5H5]'
_chemical_formula_sum 'C73 H69 Mn4 N13'
_chemical_formula_weight 1348.17
_chemical_name_common 'Twisted Basket Tetramanganese Cluster'
_chemical_name_systematic
;
 ?
;
_space_group_crystal_system monoclinic
_space_group_IT_number 14
_space_group_name_Hall '-P 2ybc'
_space_group_name_H-M_alt 'P 1 21/c 1'
_symmetry_space_group_name_Hall '-P 2ybc'
_symmetry_space_group_name_H-M 'P 1 21/c 1'
_atom_sites_solution_hydrogens geom
_audit_creation_method SHELXL-2013
_cell_angle_alpha 90
_cell_angle_beta 93.5179(15)
_cell_angle_gamma 90
_cell_formula_units_Z 4
_cell_length_a 13.6312(10)
_cell_length_b 18.1096(13)
_cell_length_c 27.002(2)
_cell_measurement_reflns_used 9197
_cell_measurement_temperature 101(2)
_cell_measurement_theta_max 27.94
_cell_measurement_theta_min 2.37
_cell_volume 6653.0(8)
_computing_cell_refinement 'SAINT (Bruker-AXS)'
_computing_data_collection 'COSMO (Bruker-AXS)'
_computing_data_reduction 'SADABS (Bruker-AXS)'
_computing_molecular_graphics XP
_computing_publication_material 'APEX2 Report Generator (Bruker-AXS)'
_computing_structure_refinement 'SHELXL-2013 (Sheldrick, 2013)'
_computing_structure_solution 'SHELXS-97 (Sheldrick, 2008)'
_diffrn_ambient_temperature 101(2)
_diffrn_detector_area_resol_mean 8.333
_diffrn_measured_fraction_theta_full 0.999
_diffrn_measured_fraction_theta_max 0.995
_diffrn_measurement_device_type 'Kappa APEX II DUO'
_diffrn_measurement_method 'omega scans'
_diffrn_radiation_type MoK\a
_diffrn_radiation_wavelength 0.71073
_diffrn_reflns_av_R_equivalents 0.0329
_diffrn_reflns_av_unetI/netI 0.0284
_diffrn_reflns_Laue_measured_fraction_full 0.999
_diffrn_reflns_Laue_measured_fraction_max 0.995
_diffrn_reflns_limit_h_max 14
_diffrn_reflns_limit_h_min -18
_diffrn_reflns_limit_k_max 23
_diffrn_reflns_limit_k_min -19
_diffrn_reflns_limit_l_max 35
_diffrn_reflns_limit_l_min -35
_diffrn_reflns_number 62461
_diffrn_reflns_point_group_measured_fraction_full 0.999
_diffrn_reflns_point_group_measured_fraction_max 0.995
_diffrn_reflns_theta_full 25.242
_diffrn_reflns_theta_max 27.987
_diffrn_reflns_theta_min 1.355
_diffrn_source 'fine-focused sealed tube'
_exptl_absorpt_coefficient_mu 0.795
_exptl_absorpt_correction_T_max 0.7456
_exptl_absorpt_correction_T_min 0.6859
_exptl_absorpt_correction_type multi-scan
_exptl_absorpt_process_details
;
 63424 Corrected reflections written to file mo_1276_0m.hkl
 Estimated minimum and maximum transmission:  0.6859  0.7456
 The ratio of these values is more reliable than their absolute values!
 Additional spherical absorption correction applied with mu*r =  0.2000
 Lambda/2 correction factor = 0.0015
;
_exptl_crystal_colour Red
_exptl_crystal_density_diffrn 1.346
_exptl_crystal_description Block
_exptl_crystal_F_000 2792
_exptl_crystal_size_max 0.430
_exptl_crystal_size_mid 0.420
_exptl_crystal_size_min 0.370
_refine_diff_density_max 0.781
_refine_diff_density_min -0.443
_refine_diff_density_rms 0.061
_refine_ls_extinction_method none
_refine_ls_goodness_of_fit_ref 1.111
_refine_ls_hydrogen_treatment constr
_refine_ls_matrix_type full
_refine_ls_number_parameters 811
_refine_ls_number_reflns 15944
_refine_ls_number_restraints 0
_refine_ls_restrained_S_all 1.111
_refine_ls_R_factor_all 0.0564
_refine_ls_R_factor_gt 0.0443
_refine_ls_shift/su_max 0.001
_refine_ls_shift/su_mean 0.000
_refine_ls_structure_factor_coef Fsqd
_refine_ls_weighting_details 'w=1/[\s^2^(Fo^2^)+(0.0185P)^2^+9.6585P] where P=(Fo^2^+2Fc^2^)/3'
_refine_ls_weighting_scheme calc
_refine_ls_wR_factor_gt 0.0957
_refine_ls_wR_factor_ref 0.1027
_reflns_Friedel_coverage 0.000
_reflns_number_gt 13424
_reflns_number_total 15944
_reflns_threshold_expression 'I > 2\s(I)'
_cod_data_source_file c4cc02872d2.cif
_cod_data_source_block 3monoclinicP
_cod_original_cell_volume 6653.1(8)
_cod_database_code 7115271
_shelx_space_group_comment
;
The symmetry employed for this shelxl refinement is uniquely defined
by the following loop, which should always be used as a source of
symmetry information in preference to the above space-group names.
They are only intended as comments.
;
_shelx_estimated_absorpt_t_min 0.726
_shelx_estimated_absorpt_t_max 0.758
_shelxl_version_number 2013-3

loop_
_space_group_symop_operation_xyz
'x, y, z'
'-x, y+1/2, -z+1/2'
'-x, -y, -z'
'x, -y-1/2, z-1/2'

loop_
_atom_site_label
_atom_site_type_symbol
_atom_site_fract_x
_atom_site_fract_y
_atom_site_fract_z
_atom_site_U_iso_or_equiv
_atom_site_adp_type
_atom_site_occupancy
_atom_site_site_symmetry_order
_atom_site_calc_flag
_atom_site_refinement_flags_posn
_atom_site_refinement_flags_adp
Mn1 Mn 0.21091(2) 0.16357(2) 0.20890(2) 0.02384(8) Uani 1 1 d . .
Mn2 Mn 0.26369(2) 0.18696(2) 0.08740(2) 0.02462(8) Uani 1 1 d . .
Mn3 Mn 0.07001(2) 0.28653(2) 0.12015(2) 0.02499(8) Uani 1 1 d . .
Mn4 Mn 0.28531(3) 0.33892(2) 0.18227(2) 0.02680(8) Uani 1 1 d . .
N10 N 0.24576(14) 0.08747(11) 0.27107(7) 0.0279(4) Uani 1 1 d . .
N3 N 0.10755(14) 0.19111(11) 0.07870(7) 0.0289(4) Uani 1 1 d . .
H3 H 0.0841 0.1480 0.0979 0.035 Uiso 1 1 calc R U
N1 N 0.22589(15) 0.27331(11) 0.23783(7) 0.0295(4) Uani 1 1 d . .
H1 H 0.1575 0.2918 0.2413 0.035 Uiso 1 1 calc R U
N4 N 0.31633(15) 0.14010(11) 0.15634(7) 0.0300(4) Uani 1 1 d . .
H4 H 0.3766 0.1688 0.1672 0.036 Uiso 1 1 calc R U
N2 N 0.17800(15) 0.37180(11) 0.12547(7) 0.0298(4) Uani 1 1 d . .
H2 H 0.2115 0.3715 0.0935 0.036 Uiso 1 1 calc R U
N5 N 0.06389(14) 0.16334(10) 0.18999(7) 0.0257(4) Uani 1 1 d . .
N8 N 0.35105(14) 0.27826(11) 0.08884(7) 0.0283(4) Uani 1 1 d . .
N6 N 0.02509(14) 0.23730(10) 0.18246(7) 0.0260(4) Uani 1 1 d . .
N7 N 0.38923(14) 0.30061(11) 0.13793(7) 0.0288(4) Uani 1 1 d . .
N30 N -0.05610(15) 0.33736(11) 0.07877(7) 0.0304(4) Uani 1 1 d . .
N40 N 0.33351(16) 0.44557(12) 0.21453(7) 0.0340(5) Uani 1 1 d . .
C51 C 0.00021(16) 0.10784(13) 0.17502(8) 0.0248(4) Uani 1 1 d . .
C61 C -0.03348(16) 0.26178(13) 0.21885(8) 0.0268(5) Uani 1 1 d . .
N20 N 0.30825(14) 0.11370(11) 0.02817(7) 0.0288(4) Uani 1 1 d . .
C22 C 0.0899(2) 0.46184(15) 0.17255(10) 0.0375(6) Uani 1 1 d . .
H22 H 0.0837 0.4259 0.1978 0.045 Uiso 1 1 calc R U
C21 C 0.14151(17) 0.44435(13) 0.13165(9) 0.0297(5) Uani 1 1 d . .
C23 C 0.0474(2) 0.53008(17) 0.17748(12) 0.0479(7) Uani 1 1 d . .
H23 H 0.0121 0.5407 0.2059 0.057 Uiso 1 1 calc R U
C26 C 0.1553(2) 0.50012(15) 0.09633(10) 0.0385(6) Uani 1 1 d . .
H26 H 0.1947 0.4908 0.0692 0.046 Uiso 1 1 calc R U
C24 C 0.0561(2) 0.58320(16) 0.14131(12) 0.0476(7) Uani 1 1 d . .
H24 H 0.0242 0.6295 0.1442 0.057 Uiso 1 1 calc R U
C25 C 0.1108(2) 0.56936(15) 0.10110(12) 0.0433(6) Uani 1 1 d . .
H25 H 0.1183 0.6065 0.0768 0.052 Uiso 1 1 calc R U
C66 C -0.07476(17) 0.33353(14) 0.21453(10) 0.0334(5) Uani 1 1 d . .
H66 H -0.0622 0.3628 0.1864 0.040 Uiso 1 1 calc R U
C65 C -0.13269(19) 0.36183(17) 0.25017(11) 0.0425(7) Uani 1 1 d . .
H65 H -0.1581 0.4105 0.2465 0.051 Uiso 1 1 calc R U
C64 C -0.1542(2) 0.3205(2) 0.29092(11) 0.0520(8) Uani 1 1 d . .
H64 H -0.1936 0.3403 0.3155 0.062 Uiso 1 1 calc R U
C62 C -0.05727(19) 0.21994(16) 0.26030(9) 0.0357(6) Uani 1 1 d . .
H62 H -0.0323 0.1712 0.2645 0.043 Uiso 1 1 calc R U
C63 C -0.1173(2) 0.2494(2) 0.29539(10) 0.0487(7) Uani 1 1 d . .
H63 H -0.1331 0.2201 0.3230 0.058 Uiso 1 1 calc R U
C86 C 0.31595(18) 0.31563(14) 0.00433(9) 0.0314(5) Uani 1 1 d . .
H86 H 0.2855 0.2692 -0.0022 0.038 Uiso 1 1 calc R U
C81 C 0.35848(16) 0.33032(13) 0.05268(9) 0.0286(5) Uani 1 1 d . .
C85 C 0.3177(2) 0.36678(16) -0.03330(10) 0.0400(6) Uani 1 1 d . .
H85 H 0.2881 0.3551 -0.0651 0.048 Uiso 1 1 calc R U
C82 C 0.4047(2) 0.39943(15) 0.05961(10) 0.0382(6) Uani 1 1 d . .
H82 H 0.4364 0.4113 0.0909 0.046 Uiso 1 1 calc R U
C83 C 0.4042(2) 0.45040(16) 0.02113(11) 0.0472(7) Uani 1 1 d . .
H83 H 0.4340 0.4973 0.0271 0.057 Uiso 1 1 calc R U
C84 C 0.3618(2) 0.43503(16) -0.02551(11) 0.0475(7) Uani 1 1 d . .
H84 H 0.3630 0.4703 -0.0515 0.057 Uiso 1 1 calc R U
C71 C 0.48552(17) 0.28208(13) 0.14978(9) 0.0289(5) Uani 1 1 d . .
C72 C 0.52662(18) 0.30157(13) 0.19744(9) 0.0310(5) Uani 1 1 d . .
H72 H 0.4876 0.3280 0.2194 0.037 Uiso 1 1 calc R U
C76 C 0.54712(18) 0.24343(15) 0.11880(10) 0.0368(6) Uani 1 1 d . .
H76 H 0.5233 0.2300 0.0862 0.044 Uiso 1 1 calc R U
C73 C 0.62237(19) 0.28307(15) 0.21281(11) 0.0389(6) Uani 1 1 d . .
H73 H 0.6479 0.2974 0.2449 0.047 Uiso 1 1 calc R U
C74 C 0.68141(19) 0.24386(17) 0.18204(12) 0.0455(7) Uani 1 1 d . .
H74 H 0.7467 0.2306 0.1928 0.055 Uiso 1 1 calc R U
C75 C 0.6427(2) 0.22459(17) 0.13543(12) 0.0457(7) Uani 1 1 d . .
H75 H 0.6823 0.1977 0.1140 0.055 Uiso 1 1 calc R U
C202 C 0.39606(19) 0.12147(15) 0.00905(9) 0.0352(5) Uani 1 1 d . .
H202 H 0.4370 0.1613 0.0202 0.042 Uiso 1 1 calc R U
C206 C 0.25136(19) 0.05756(15) 0.01149(9) 0.0354(5) Uani 1 1 d . .
H206 H 0.1884 0.0519 0.0243 0.042 Uiso 1 1 calc R U
C204 C 0.3710(2) 0.01615(18) -0.04254(10) 0.0481(7) Uani 1 1 d . .
H204 H 0.3927 -0.0174 -0.0666 0.058 Uiso 1 1 calc R U
C205 C 0.2798(2) 0.00750(17) -0.02341(11) 0.0450(7) Uani 1 1 d . .
H205 H 0.2377 -0.0320 -0.0341 0.054 Uiso 1 1 calc R U
C203 C 0.4295(2) 0.07393(17) -0.02626(10) 0.0443(7) Uani 1 1 d . .
H203 H 0.4922 0.0812 -0.0391 0.053 Uiso 1 1 calc R U
C31 C 0.06255(16) 0.18333(14) 0.03043(9) 0.0306(5) Uani 1 1 d . .
C34 C -0.0219(3) 0.1640(3) -0.06562(13) 0.0697(12) Uani 1 1 d . .
H34 H -0.0488 0.1574 -0.0986 0.084 Uiso 1 1 calc R U
C36 C 0.0032(2) 0.12101(18) 0.01812(12) 0.0491(7) Uani 1 1 d . .
H36 H -0.0090 0.0854 0.0429 0.059 Uiso 1 1 calc R U
C33 C 0.0327(3) 0.2264(2) -0.05364(11) 0.0632(10) Uani 1 1 d . .
H33 H 0.0419 0.2630 -0.0781 0.076 Uiso 1 1 calc R U
C32 C 0.0740(2) 0.23535(18) -0.00601(10) 0.0447(7) Uani 1 1 d . .
H32 H 0.1113 0.2786 0.0018 0.054 Uiso 1 1 calc R U
C35 C -0.0377(2) 0.1115(2) -0.03037(14) 0.0627(10) Uani 1 1 d . .
H35 H -0.0761 0.0690 -0.0388 0.075 Uiso 1 1 calc R U
C304 C -0.2208(2) 0.39722(17) 0.02864(10) 0.0478(8) Uani 1 1 d . .
H304 H -0.2763 0.4165 0.0100 0.057 Uiso 1 1 calc R U
C302 C -0.0550(2) 0.40305(19) 0.05732(12) 0.0579(9) Uani 1 1 d . .
H302 H 0.0049 0.4300 0.0591 0.070 Uiso 1 1 calc R U
C305 C -0.2256(2) 0.3316(2) 0.05188(15) 0.0694(11) Uani 1 1 d . .
H305 H -0.2858 0.3052 0.0517 0.083 Uiso 1 1 calc R U
C303 C -0.1360(3) 0.43447(19) 0.03250(13) 0.0665(11) Uani 1 1 d . .
H303 H -0.1316 0.4822 0.0183 0.080 Uiso 1 1 calc R U
C306 C -0.1413(2) 0.30323(19) 0.07602(14) 0.0653(11) Uani 1 1 d . .
H306 H -0.1453 0.2563 0.0915 0.078 Uiso 1 1 calc R U
C52 C 0.03055(18) 0.03341(13) 0.18109(9) 0.0301(5) Uani 1 1 d . .
H52 H 0.0937 0.0230 0.1964 0.036 Uiso 1 1 calc R U
C56 C -0.09562(18) 0.11942(14) 0.15355(9) 0.0311(5) Uani 1 1 d . .
H56 H -0.1203 0.1683 0.1500 0.037 Uiso 1 1 calc R U
C55 C -0.1540(2) 0.06074(16) 0.13759(10) 0.0402(6) Uani 1 1 d . .
H55 H -0.2177 0.0703 0.1227 0.048 Uiso 1 1 calc R U
C53 C -0.0296(2) -0.02446(14) 0.16529(10) 0.0394(6) Uani 1 1 d . .
H53 H -0.0072 -0.0738 0.1700 0.047 Uiso 1 1 calc R U
C54 C -0.1221(2) -0.01177(16) 0.14270(11) 0.0452(7) Uani 1 1 d . .
H54 H -0.1626 -0.0516 0.1310 0.054 Uiso 1 1 calc R U
C41 C 0.34796(19) 0.06601(14) 0.14975(8) 0.0315(5) Uani 1 1 d . .
C46 C 0.2806(2) 0.01192(15) 0.13528(10) 0.0423(6) Uani 1 1 d . .
H46 H 0.2133 0.0247 0.1295 0.051 Uiso 1 1 calc R U
C42 C 0.4478(2) 0.0469(2) 0.15773(11) 0.0511(8) Uani 1 1 d . .
H42 H 0.4957 0.0835 0.1665 0.061 Uiso 1 1 calc R U
C44 C 0.4051(4) -0.0805(2) 0.13831(15) 0.0755(13) Uani 1 1 d . .
H44 H 0.4236 -0.1307 0.1350 0.091 Uiso 1 1 calc R U
C43 C 0.4756(3) -0.0281(2) 0.15246(14) 0.0721(13) Uani 1 1 d . .
H43 H 0.5423 -0.0425 0.1586 0.086 Uiso 1 1 calc R U
C45 C 0.3095(3) -0.06015(18) 0.12915(13) 0.0630(10) Uani 1 1 d . .
H45 H 0.2622 -0.0962 0.1184 0.076 Uiso 1 1 calc R U
C402 C 0.2837(2) 0.48286(18) 0.24708(11) 0.0491(7) Uani 1 1 d . .
H402 H 0.2350 0.4575 0.2642 0.059 Uiso 1 1 calc R U
C403 C 0.2994(3) 0.5567(2) 0.25727(14) 0.0677(10) Uani 1 1 d . .
H403 H 0.2610 0.5818 0.2802 0.081 Uiso 1 1 calc R U
C406 C 0.4037(2) 0.48216(15) 0.19211(10) 0.0415(6) Uani 1 1 d . .
H406 H 0.4408 0.4561 0.1691 0.050 Uiso 1 1 calc R U
C405 C 0.4250(3) 0.55581(16) 0.20055(11) 0.0520(8) Uani 1 1 d . .
H405 H 0.4755 0.5797 0.1838 0.062 Uiso 1 1 calc R U
C11 C 0.27325(17) 0.27579(12) 0.28619(8) 0.0254(4) Uani 1 1 d . .
C16 C 0.36961(19) 0.25247(14) 0.29381(10) 0.0344(5) Uani 1 1 d . .
H16 H 0.4038 0.2351 0.2665 0.041 Uiso 1 1 calc R U
C14 C 0.3679(2) 0.27906(16) 0.38066(10) 0.0463(7) Uani 1 1 d . .
H14 H 0.4009 0.2806 0.4127 0.056 Uiso 1 1 calc R U
C15 C 0.4170(2) 0.25408(16) 0.34055(10) 0.0426(6) Uani 1 1 d . .
H15 H 0.4833 0.2380 0.3451 0.051 Uiso 1 1 calc R U
C12 C 0.2236(2) 0.30035(15) 0.32730(10) 0.0380(6) Uani 1 1 d . .
H12 H 0.1571 0.3161 0.3230 0.046 Uiso 1 1 calc R U
C13 C 0.2718(2) 0.30165(16) 0.37444(10) 0.0458(7) Uani 1 1 d . .
H13 H 0.2381 0.3181 0.4022 0.055 Uiso 1 1 calc R U
C102 C 0.1951(2) 0.09409(15) 0.31161(9) 0.0381(6) Uani 1 1 d . .
H102 H 0.1502 0.1340 0.3134 0.046 Uiso 1 1 calc R U
C104 C 0.2693(2) -0.01267(16) 0.34878(10) 0.0457(7) Uani 1 1 d . .
H104 H 0.2764 -0.0476 0.3750 0.055 Uiso 1 1 calc R U
C106 C 0.3093(2) 0.03139(15) 0.26985(9) 0.0376(6) Uani 1 1 d . .
H106 H 0.3467 0.0263 0.2415 0.045 Uiso 1 1 calc R U
C105 C 0.3233(2) -0.01942(15) 0.30769(10) 0.0447(7) Uani 1 1 d . .
H105 H 0.3694 -0.0584 0.3054 0.054 Uiso 1 1 calc R U
C103 C 0.2049(2) 0.04557(18) 0.35123(10) 0.0479(7) Uani 1 1 d . .
H103 H 0.1679 0.0523 0.3796 0.057 Uiso 1 1 calc R U
C4A C 0.6788(2) 0.3145(2) 0.90743(14) 0.0563(8) Uani 1 1 d . .
H4A H 0.7011 0.3445 0.8815 0.068 Uiso 1 1 calc R U
N1A N 0.6113(3) 0.2244(2) 0.98163(13) 0.0751(10) Uani 1 1 d . .
C5A C 0.5969(2) 0.3327(2) 0.93096(14) 0.0616(10) Uani 1 1 d . .
H5A H 0.5613 0.3764 0.9223 0.074 Uiso 1 1 calc R U
C6A C 0.5664(2) 0.2866(3) 0.96765(14) 0.0706(12) Uani 1 1 d . .
H6A H 0.5093 0.3002 0.9840 0.085 Uiso 1 1 calc R U
C2A C 0.6926(4) 0.2092(2) 0.95850(17) 0.0834(14) Uani 1 1 d . .
H2A H 0.7281 0.1658 0.9680 0.100 Uiso 1 1 calc R U
C404 C 0.3716(3) 0.59346(18) 0.23370(13) 0.0625(9) Uani 1 1 d . .
H404 H 0.3841 0.6442 0.2403 0.075 Uiso 1 1 calc R U
C3A C 0.7281(3) 0.2521(2) 0.92199(15) 0.0701(11) Uani 1 1 d . .
H3A H 0.7866 0.2385 0.9069 0.084 Uiso 1 1 calc R U

loop_
_atom_site_aniso_label
_atom_site_aniso_U_11
_atom_site_aniso_U_22
_atom_site_aniso_U_33
_atom_site_aniso_U_23
_atom_site_aniso_U_13
_atom_site_aniso_U_12
Mn1 0.02560(17) 0.02403(16) 0.02153(16) 0.00008(13) -0.00153(12) 0.00344(13)
Mn2 0.02437(16) 0.02678(17) 0.02243(16) -0.00128(13) -0.00088(12) 0.00196(13)
Mn3 0.02417(16) 0.02531(17) 0.02503(17) -0.00043(13) -0.00221(13) 0.00398(13)
Mn4 0.02806(17) 0.02593(17) 0.02582(17) -0.00123(13) -0.00304(13) 0.00186(14)
N10 0.0298(10) 0.0282(10) 0.0251(9) 0.0021(8) -0.0030(8) -0.0015(8)
N3 0.0262(10) 0.0328(10) 0.0274(10) -0.0015(8) -0.0004(8) 0.0004(8)
N1 0.0300(10) 0.0320(11) 0.0258(10) -0.0029(8) -0.0030(8) 0.0046(8)
N4 0.0284(10) 0.0312(10) 0.0302(10) -0.0011(8) -0.0009(8) 0.0033(8)
N2 0.0310(10) 0.0301(10) 0.0280(10) 0.0009(8) 0.0008(8) 0.0038(8)
N5 0.0255(9) 0.0228(9) 0.0287(9) 0.0013(7) 0.0011(7) 0.0048(7)
N8 0.0262(10) 0.0336(10) 0.0248(9) -0.0030(8) -0.0007(7) -0.0018(8)
N6 0.0235(9) 0.0241(9) 0.0304(10) 0.0012(7) 0.0012(7) 0.0053(7)
N7 0.0247(9) 0.0339(11) 0.0272(10) -0.0040(8) -0.0029(7) -0.0019(8)
N30 0.0308(10) 0.0310(10) 0.0287(10) 0.0015(8) -0.0036(8) 0.0027(8)
N40 0.0413(12) 0.0324(11) 0.0275(10) -0.0041(8) -0.0033(9) -0.0004(9)
C51 0.0250(11) 0.0293(11) 0.0204(10) -0.0004(8) 0.0045(8) 0.0026(9)
C61 0.0197(10) 0.0346(12) 0.0254(11) -0.0062(9) -0.0045(8) 0.0014(9)
N20 0.0288(10) 0.0336(11) 0.0240(9) -0.0008(8) 0.0007(8) 0.0019(8)
C22 0.0391(14) 0.0395(14) 0.0341(13) -0.0004(11) 0.0039(11) 0.0005(11)
C21 0.0274(11) 0.0266(11) 0.0345(12) -0.0005(9) -0.0035(9) 0.0012(9)
C23 0.0498(17) 0.0478(17) 0.0466(16) -0.0056(13) 0.0075(13) 0.0096(14)
C26 0.0357(13) 0.0406(15) 0.0397(14) 0.0018(11) 0.0067(11) 0.0030(11)
C24 0.0492(17) 0.0349(14) 0.0591(18) 0.0015(13) 0.0061(14) 0.0106(13)
C25 0.0421(15) 0.0320(14) 0.0558(17) 0.0065(12) 0.0036(13) 0.0012(12)
C66 0.0261(11) 0.0340(13) 0.0391(13) -0.0090(10) -0.0058(10) 0.0029(10)
C65 0.0336(13) 0.0470(16) 0.0456(15) -0.0228(13) -0.0078(11) 0.0106(12)
C64 0.0386(15) 0.080(2) 0.0370(15) -0.0245(15) 0.0014(12) 0.0184(15)
C62 0.0328(13) 0.0458(15) 0.0283(12) -0.0028(11) 0.0007(10) 0.0082(11)
C63 0.0421(16) 0.075(2) 0.0291(13) -0.0048(13) 0.0051(11) 0.0114(15)
C86 0.0281(12) 0.0322(12) 0.0340(12) -0.0016(10) 0.0022(9) 0.0051(10)
C81 0.0230(11) 0.0317(12) 0.0315(12) -0.0014(9) 0.0060(9) 0.0012(9)
C85 0.0462(15) 0.0415(15) 0.0321(13) 0.0015(11) 0.0010(11) 0.0117(12)
C82 0.0427(15) 0.0393(14) 0.0337(13) -0.0066(11) 0.0114(11) -0.0072(12)
C83 0.065(2) 0.0336(14) 0.0454(16) -0.0041(12) 0.0184(14) -0.0062(13)
C84 0.066(2) 0.0369(15) 0.0414(15) 0.0058(12) 0.0147(14) 0.0100(14)
C71 0.0241(11) 0.0250(11) 0.0373(12) 0.0039(9) -0.0007(9) -0.0056(9)
C72 0.0283(12) 0.0245(11) 0.0395(13) 0.0035(9) -0.0031(10) -0.0071(9)
C76 0.0261(12) 0.0393(14) 0.0451(15) -0.0044(11) 0.0040(10) -0.0037(10)
C73 0.0310(13) 0.0360(14) 0.0481(15) 0.0089(12) -0.0104(11) -0.0081(11)
C74 0.0229(12) 0.0472(16) 0.0655(19) 0.0086(14) -0.0040(12) -0.0007(11)
C75 0.0273(13) 0.0479(17) 0.0626(19) 0.0003(14) 0.0087(12) 0.0026(12)
C202 0.0334(13) 0.0388(14) 0.0336(13) -0.0001(10) 0.0033(10) 0.0016(11)
C206 0.0311(12) 0.0415(14) 0.0335(13) -0.0051(11) 0.0033(10) -0.0011(11)
C204 0.0572(18) 0.0537(18) 0.0338(14) -0.0130(13) 0.0069(13) 0.0128(15)
C205 0.0485(16) 0.0454(16) 0.0408(15) -0.0161(12) -0.0002(12) -0.0008(13)
C203 0.0384(15) 0.0564(18) 0.0392(14) -0.0009(13) 0.0119(12) 0.0079(13)
C31 0.0217(11) 0.0420(13) 0.0277(11) -0.0068(10) -0.0001(9) 0.0091(10)
C34 0.054(2) 0.108(3) 0.0453(19) -0.034(2) -0.0136(15) 0.024(2)
C36 0.0416(16) 0.0491(17) 0.0561(18) -0.0119(14) -0.0013(13) 0.0097(13)
C33 0.0532(19) 0.103(3) 0.0335(15) 0.0045(17) 0.0022(14) 0.029(2)
C32 0.0373(14) 0.0616(19) 0.0355(14) 0.0082(13) 0.0038(11) 0.0110(13)
C35 0.0419(17) 0.077(2) 0.066(2) -0.032(2) -0.0190(16) 0.0098(16)
C304 0.0539(18) 0.0486(17) 0.0378(14) -0.0076(12) -0.0225(13) 0.0211(14)
C302 0.0521(18) 0.0553(19) 0.063(2) 0.0281(16) -0.0252(15) -0.0160(15)
C305 0.0402(17) 0.080(3) 0.084(3) 0.032(2) -0.0297(17) -0.0136(17)
C303 0.082(3) 0.0448(18) 0.068(2) 0.0216(16) -0.0412(19) -0.0063(17)
C306 0.0479(18) 0.055(2) 0.088(3) 0.0367(18) -0.0331(17) -0.0162(15)
C52 0.0324(12) 0.0304(12) 0.0274(11) -0.0010(9) 0.0011(9) 0.0045(10)
C56 0.0312(12) 0.0331(12) 0.0288(11) 0.0001(9) -0.0003(9) 0.0030(10)
C55 0.0330(13) 0.0464(16) 0.0399(14) -0.0030(12) -0.0079(11) -0.0003(12)
C53 0.0483(16) 0.0279(12) 0.0417(14) -0.0049(11) -0.0010(12) 0.0031(11)
C54 0.0460(16) 0.0383(15) 0.0497(16) -0.0094(12) -0.0092(13) -0.0066(12)
C41 0.0387(13) 0.0361(13) 0.0204(10) 0.0061(9) 0.0084(9) 0.0115(10)
C46 0.0590(18) 0.0351(14) 0.0345(14) 0.0023(11) 0.0167(12) 0.0013(13)
C42 0.0459(17) 0.070(2) 0.0390(15) 0.0144(14) 0.0116(13) 0.0199(15)
C44 0.106(3) 0.047(2) 0.079(3) 0.0234(19) 0.047(2) 0.033(2)
C43 0.076(3) 0.086(3) 0.058(2) 0.025(2) 0.0339(19) 0.053(2)
C45 0.104(3) 0.0366(16) 0.0530(19) 0.0067(14) 0.041(2) 0.0067(18)
C402 0.0565(18) 0.0517(18) 0.0393(15) -0.0146(13) 0.0059(13) -0.0061(14)
C403 0.082(3) 0.056(2) 0.067(2) -0.0328(18) 0.017(2) -0.0010(19)
C406 0.0554(17) 0.0342(14) 0.0350(14) -0.0046(11) 0.0034(12) -0.0033(12)
C405 0.077(2) 0.0367(15) 0.0424(16) 0.0004(12) 0.0035(15) -0.0102(15)
C11 0.0304(11) 0.0211(10) 0.0244(10) 0.0002(8) -0.0008(9) -0.0031(9)
C16 0.0324(13) 0.0352(13) 0.0350(13) 0.0026(10) -0.0012(10) 0.0000(10)
C14 0.0642(19) 0.0428(16) 0.0301(13) 0.0013(11) -0.0102(13) -0.0033(14)
C15 0.0422(15) 0.0411(15) 0.0428(15) 0.0046(12) -0.0110(12) -0.0022(12)
C12 0.0427(15) 0.0371(14) 0.0343(13) -0.0004(11) 0.0018(11) 0.0073(11)
C13 0.070(2) 0.0392(15) 0.0274(13) -0.0025(11) -0.0011(13) 0.0036(14)
C102 0.0417(14) 0.0408(14) 0.0320(13) 0.0030(11) 0.0046(11) 0.0039(12)
C104 0.0633(19) 0.0412(15) 0.0315(13) 0.0127(11) -0.0060(13) -0.0077(14)
C106 0.0468(15) 0.0377(14) 0.0282(12) 0.0031(10) 0.0006(11) 0.0093(12)
C105 0.0625(19) 0.0328(14) 0.0377(14) 0.0049(11) -0.0059(13) 0.0126(13)
C103 0.0560(18) 0.0583(19) 0.0301(13) 0.0087(13) 0.0084(12) -0.0004(15)
C4A 0.0463(18) 0.058(2) 0.065(2) -0.0070(16) 0.0042(15) -0.0096(15)
N1A 0.076(2) 0.078(2) 0.075(2) -0.0211(18) 0.0375(18) -0.0226(19)
C5A 0.0426(17) 0.074(2) 0.066(2) -0.0294(19) -0.0119(16) 0.0067(17)
C6A 0.0330(16) 0.116(4) 0.063(2) -0.043(2) 0.0084(15) -0.011(2)
C2A 0.117(4) 0.054(2) 0.085(3) -0.002(2) 0.050(3) 0.016(2)
C404 0.092(3) 0.0326(15) 0.063(2) -0.0140(15) 0.0058(19) -0.0025(17)
C3A 0.067(2) 0.065(2) 0.083(3) -0.004(2) 0.041(2) 0.0101(19)

loop_
_atom_type_symbol
_atom_type_description
_atom_type_scat_dispersion_real
_atom_type_scat_dispersion_imag
_atom_type_scat_source
C C 0.0033 0.0016 'International Tables Vol C Tables 4.2.6.8 and 6.1.1.4'
H H 0.0000 0.0000 'International Tables Vol C Tables 4.2.6.8 and 6.1.1.4'
N N 0.0061 0.0033 'International Tables Vol C Tables 4.2.6.8 and 6.1.1.4'
Mn Mn 0.3368 0.7283 'International Tables Vol C Tables 4.2.6.8 and 6.1.1.4'

loop_
_geom_angle_atom_site_label_1
_geom_angle_atom_site_label_2
_geom_angle_atom_site_label_3
_geom_angle
N5 Mn1 N4 121.84(8)
N5 Mn1 N1 99.43(8)
N4 Mn1 N1 112.11(8)
N5 Mn1 N10 110.66(7)
N4 Mn1 N10 105.13(8)
N1 Mn1 N10 106.96(7)
N8 Mn2 N3 123.58(8)
N8 Mn2 N4 98.14(8)
N3 Mn2 N4 113.05(8)
N8 Mn2 N20 108.51(8)
N3 Mn2 N20 105.12(7)
N4 Mn2 N20 107.63(7)
N6 Mn3 N2 120.27(8)
N6 Mn3 N3 99.95(8)
N2 Mn3 N3 115.74(8)
N6 Mn3 N30 109.83(8)
N2 Mn3 N30 104.27(8)
N3 Mn3 N30 106.12(7)
N7 Mn4 N1 122.52(8)
N7 Mn4 N2 98.24(8)
N1 Mn4 N2 112.99(8)
N7 Mn4 N40 109.31(8)
N1 Mn4 N40 109.28(8)
N2 Mn4 N40 102.35(8)
C102 N10 C106 117.2(2)
C102 N10 Mn1 118.09(17)
C106 N10 Mn1 124.53(17)
C31 N3 Mn2 118.22(15)
C31 N3 Mn3 117.34(15)
Mn2 N3 Mn3 103.92(8)
C11 N1 Mn4 117.52(15)
C11 N1 Mn1 113.10(14)
Mn4 N1 Mn1 107.15(8)
C41 N4 Mn1 119.65(15)
C41 N4 Mn2 110.77(14)
Mn1 N4 Mn2 107.38(9)
C21 N2 Mn3 115.67(15)
C21 N2 Mn4 113.76(15)
Mn3 N2 Mn4 106.60(9)
C51 N5 N6 114.62(17)
C51 N5 Mn1 132.05(15)
N6 N5 Mn1 112.20(13)
C81 N8 N7 114.97(19)
C81 N8 Mn2 128.01(15)
N7 N8 Mn2 114.86(14)
C61 N6 N5 114.84(18)
C61 N6 Mn3 131.85(16)
N5 N6 Mn3 113.30(13)
C71 N7 N8 115.38(19)
C71 N7 Mn4 129.56(16)
N8 N7 Mn4 114.17(13)
C306 N30 C302 115.6(2)
C306 N30 Mn3 119.58(18)
C302 N30 Mn3 124.77(19)
C402 N40 C406 117.1(2)
C402 N40 Mn4 123.8(2)
C406 N40 Mn4 117.34(17)
N5 C51 C56 124.4(2)
N5 C51 C52 119.2(2)
C56 C51 C52 116.4(2)
N6 C61 C62 124.5(2)
N6 C61 C66 118.7(2)
C62 C61 C66 116.7(2)
C206 N20 C202 117.6(2)
C206 N20 Mn2 121.60(16)
C202 N20 Mn2 120.76(17)
C23 C22 C21 121.4(3)
C22 C21 C26 118.2(2)
C22 C21 N2 120.4(2)
C26 C21 N2 121.5(2)
C22 C23 C24 120.2(3)
C25 C26 C21 120.2(2)
C25 C24 C23 120.3(3)
C24 C25 C26 119.5(3)
C65 C66 C61 121.6(3)
C64 C65 C66 120.9(3)
C65 C64 C63 118.8(3)
C63 C62 C61 120.5(3)
C64 C63 C62 121.5(3)
C85 C86 C81 121.9(2)
N8 C81 C82 124.8(2)
N8 C81 C86 118.9(2)
C82 C81 C86 116.3(2)
C86 C85 C84 121.0(3)
C83 C82 C81 120.6(3)
C84 C83 C82 122.0(3)
C83 C84 C85 118.1(3)
N7 C71 C76 125.4(2)
N7 C71 C72 118.0(2)
C76 C71 C72 116.5(2)
C73 C72 C71 121.6(2)
C75 C76 C71 120.7(3)
C72 C73 C74 121.0(3)
C75 C74 C73 118.2(2)
C74 C75 C76 122.0(3)
N20 C202 C203 122.7(3)
N20 C206 C205 123.2(2)
C203 C204 C205 119.0(3)
C206 C205 C204 118.5(3)
C204 C203 C202 119.1(3)
C32 C31 N3 121.9(2)
C32 C31 C36 117.7(3)
N3 C31 C36 120.4(2)
C35 C34 C33 120.7(3)
C35 C36 C31 120.4(3)
C34 C33 C32 119.8(4)
C31 C32 C33 121.8(3)
C34 C35 C36 119.4(3)
C303 C304 C305 118.4(3)
N30 C302 C303 123.6(3)
C304 C305 C306 118.9(3)
C304 C303 C302 119.5(3)
N30 C306 C305 123.9(3)
C53 C52 C51 121.5(2)
C55 C56 C51 121.0(2)
C56 C55 C54 121.8(2)
C52 C53 C54 121.1(2)
C53 C54 C55 118.2(2)
C46 C41 C42 119.2(3)
C46 C41 N4 120.1(2)
C42 C41 N4 120.7(3)
C45 C46 C41 121.0(3)
C41 C42 C43 118.8(4)
C45 C44 C43 120.3(3)
C44 C43 C42 119.8(3)
C44 C45 C46 120.8(4)
N40 C402 C403 123.1(3)
C404 C403 C402 118.9(3)
N40 C406 C405 123.5(3)
C404 C405 C406 118.2(3)
C16 C11 C12 118.5(2)
C16 C11 N1 120.0(2)
C12 C11 N1 121.4(2)
C15 C16 C11 121.0(3)
C13 C14 C15 120.3(3)
C16 C15 C14 120.0(3)
C13 C12 C11 120.1(3)
C14 C13 C12 119.9(3)
N10 C102 C103 123.1(3)
C105 C104 C103 118.8(3)
N10 C106 C105 123.3(3)
C104 C105 C106 118.9(3)
C104 C103 C102 118.7(3)
C5A C4A C3A 118.2(4)
C6A N1A C2A 115.1(4)
C4A C5A C6A 118.7(4)
N1A C6A C5A 124.4(3)
N1A C2A C3A 124.2(4)
C405 C404 C403 119.1(3)
C4A C3A C2A 119.4(3)

loop_
_geom_bond_atom_site_label_1
_geom_bond_atom_site_label_2
_geom_bond_distance
Mn1 N5 2.0376(19)
Mn1 N4 2.124(2)
Mn1 N1 2.140(2)
Mn1 N10 2.2013(19)
Mn2 N8 2.036(2)
Mn2 N3 2.1283(19)
Mn2 N4 2.130(2)
Mn2 N20 2.192(2)
Mn3 N6 2.0315(19)
Mn3 N2 2.132(2)
Mn3 N3 2.138(2)
Mn3 N30 2.1944(19)
Mn4 N7 2.032(2)
Mn4 N1 2.114(2)
Mn4 N2 2.1381(19)
Mn4 N40 2.202(2)
N10 C102 1.335(3)
N10 C106 1.337(3)
N3 C31 1.413(3)
N1 C11 1.421(3)
N4 C41 1.424(3)
N2 C21 1.418(3)
N5 C51 1.373(3)
N5 N6 1.450(3)
N8 C81 1.366(3)
N8 N7 1.451(3)
N6 C61 1.377(3)
N7 C71 1.373(3)
N30 C306 1.314(4)
N30 C302 1.324(4)
N40 C402 1.327(4)
N40 C406 1.339(4)
C51 C56 1.412(3)
C51 C52 1.416(3)
C61 C62 1.406(3)
C61 C66 1.418(3)
N20 C206 1.340(3)
N20 C202 1.340(3)
C22 C23 1.374(4)
C22 C21 1.382(4)
C21 C26 1.409(4)
C23 C24 1.381(4)
C26 C25 1.402(4)
C24 C25 1.377(4)
C66 C65 1.381(4)
C65 C64 1.377(5)
C64 C63 1.384(5)
C62 C63 1.395(4)
C86 C85 1.376(4)
C86 C81 1.421(3)
C81 C82 1.408(3)
C85 C84 1.385(4)
C82 C83 1.390(4)
C83 C84 1.381(4)
C71 C76 1.407(4)
C71 C72 1.416(3)
C72 C73 1.386(3)
C76 C75 1.394(4)
C73 C74 1.387(4)
C74 C75 1.380(4)
C202 C203 1.383(4)
C206 C205 1.380(4)
C204 C203 1.372(4)
C204 C205 1.384(4)
C31 C32 1.378(4)
C31 C36 1.416(4)
C34 C35 1.372(6)
C34 C33 1.380(6)
C36 C35 1.402(4)
C33 C32 1.382(4)
C304 C303 1.336(5)
C304 C305 1.348(5)
C302 C303 1.379(4)
C305 C306 1.384(4)
C52 C53 1.382(4)
C56 C55 1.381(4)
C55 C54 1.387(4)
C53 C54 1.386(4)
C41 C46 1.383(4)
C41 C42 1.409(4)
C46 C45 1.376(4)
C42 C43 1.420(5)
C44 C45 1.363(6)
C44 C43 1.386(6)
C402 C403 1.380(4)
C403 C404 1.375(5)
C406 C405 1.381(4)
C405 C404 1.370(5)
C11 C16 1.383(3)
C11 C12 1.407(3)
C16 C15 1.382(4)
C14 C13 1.373(4)
C14 C15 1.383(4)
C12 C13 1.396(4)
C102 C103 1.385(4)
C104 C105 1.374(4)
C104 C103 1.377(4)
C106 C105 1.379(4)
C4A C5A 1.359(5)
C4A C3A 1.360(5)
N1A C6A 1.325(6)
N1A C2A 1.333(5)
C5A C6A 1.380(6)
C2A C3A 1.367(5)

loop_
_geom_torsion_atom_site_label_1
_geom_torsion_atom_site_label_2
_geom_torsion_atom_site_label_3
_geom_torsion_atom_site_label_4
_geom_torsion
C51 N5 N6 C61 82.1(2)
Mn1 N5 N6 C61 -108.48(17)
C51 N5 N6 Mn3 -98.96(18)
Mn1 N5 N6 Mn3 70.44(15)
C81 N8 N7 C71 -93.0(2)
Mn2 N8 N7 C71 102.35(19)
C81 N8 N7 Mn4 96.79(19)
Mn2 N8 N7 Mn4 -67.89(17)
N6 N5 C51 C56 0.4(3)
Mn1 N5 C51 C56 -166.30(17)
N6 N5 C51 C52 -179.50(19)
Mn1 N5 C51 C52 13.8(3)
N5 N6 C61 C62 -1.0(3)
Mn3 N6 C61 C62 -179.69(18)
N5 N6 C61 C66 -179.93(18)
Mn3 N6 C61 C66 1.4(3)
C23 C22 C21 C26 4.1(4)
C23 C22 C21 N2 -175.0(2)
Mn3 N2 C21 C22 60.5(3)
Mn4 N2 C21 C22 -63.4(3)
Mn3 N2 C21 C26 -118.5(2)
Mn4 N2 C21 C26 117.6(2)
C21 C22 C23 C24 -0.3(5)
C22 C21 C26 C25 -4.9(4)
N2 C21 C26 C25 174.2(2)
C22 C23 C24 C25 -2.8(5)
C23 C24 C25 C26 1.9(5)
C21 C26 C25 C24 2.0(4)
N6 C61 C66 C65 -178.8(2)
C62 C61 C66 C65 2.2(3)
C61 C66 C65 C64 -1.4(4)
C66 C65 C64 C63 -0.5(4)
N6 C61 C62 C63 179.9(2)
C66 C61 C62 C63 -1.1(4)
C65 C64 C63 C62 1.6(4)
C61 C62 C63 C64 -0.7(4)
N7 N8 C81 C82 4.0(3)
Mn2 N8 C81 C82 166.33(19)
N7 N8 C81 C86 -174.99(19)
Mn2 N8 C81 C86 -12.7(3)
C85 C86 C81 N8 177.6(2)
C85 C86 C81 C82 -1.5(3)
C81 C86 C85 C84 0.4(4)
N8 C81 C82 C83 -176.7(2)
C86 C81 C82 C83 2.3(4)
C81 C82 C83 C84 -2.1(4)
C82 C83 C84 C85 0.8(5)
C86 C85 C84 C83 0.0(4)
N8 N7 C71 C76 -0.8(3)
Mn4 N7 C71 C76 167.63(19)
N8 N7 C71 C72 -179.20(19)
Mn4 N7 C71 C72 -10.8(3)
N7 C71 C72 C73 178.2(2)
C76 C71 C72 C73 -0.4(3)
N7 C71 C76 C75 -177.1(2)
C72 C71 C76 C75 1.3(4)
C71 C72 C73 C74 -0.7(4)
C72 C73 C74 C75 0.8(4)
C73 C74 C75 C76 0.1(4)
C71 C76 C75 C74 -1.2(4)
C206 N20 C202 C203 -0.6(4)
Mn2 N20 C202 C203 176.2(2)
C202 N20 C206 C205 1.1(4)
Mn2 N20 C206 C205 -175.7(2)
N20 C206 C205 C204 -0.8(4)
C203 C204 C205 C206 -0.1(5)
C205 C204 C203 C202 0.5(4)
N20 C202 C203 C204 -0.1(4)
Mn2 N3 C31 C32 -66.1(3)
Mn3 N3 C31 C32 59.7(3)
Mn2 N3 C31 C36 114.2(2)
Mn3 N3 C31 C36 -120.0(2)
C32 C31 C36 C35 3.3(4)
N3 C31 C36 C35 -177.0(3)
C35 C34 C33 C32 1.5(5)
N3 C31 C32 C33 177.7(3)
C36 C31 C32 C33 -2.5(4)
C34 C33 C32 C31 0.2(5)
C33 C34 C35 C36 -0.8(5)
C31 C36 C35 C34 -1.6(5)
C306 N30 C302 C303 -1.4(5)
Mn3 N30 C302 C303 -178.4(3)
C303 C304 C305 C306 -4.1(6)
C305 C304 C303 C302 3.9(6)
N30 C302 C303 C304 -1.2(6)
C302 N30 C306 C305 1.2(6)
Mn3 N30 C306 C305 178.4(3)
C304 C305 C306 N30 1.6(7)
N5 C51 C52 C53 -178.0(2)
C56 C51 C52 C53 2.0(3)
N5 C51 C56 C55 177.4(2)
C52 C51 C56 C55 -2.7(3)
C51 C56 C55 C54 1.2(4)
C51 C52 C53 C54 0.2(4)
C52 C53 C54 C55 -1.8(4)
C56 C55 C54 C53 1.1(4)
Mn1 N4 C41 C46 59.4(3)
Mn2 N4 C41 C46 -66.3(2)
Mn1 N4 C41 C42 -120.7(2)
Mn2 N4 C41 C42 113.6(2)
C42 C41 C46 C45 0.8(4)
N4 C41 C46 C45 -179.4(2)
C46 C41 C42 C43 -2.4(4)
N4 C41 C42 C43 177.8(2)
C45 C44 C43 C42 0.4(5)
C41 C42 C43 C44 1.8(5)
C43 C44 C45 C46 -2.1(5)
C41 C46 C45 C44 1.5(5)
C406 N40 C402 C403 1.9(5)
Mn4 N40 C402 C403 -162.6(3)
N40 C402 C403 C404 -1.7(6)
C402 N40 C406 C405 -1.1(4)
Mn4 N40 C406 C405 164.4(2)
N40 C406 C405 C404 0.0(5)
Mn4 N1 C11 C16 -62.4(3)
Mn1 N1 C11 C16 63.3(2)
Mn4 N1 C11 C12 118.9(2)
Mn1 N1 C11 C12 -115.4(2)
C12 C11 C16 C15 -0.9(4)
N1 C11 C16 C15 -179.7(2)
C11 C16 C15 C14 0.2(4)
C13 C14 C15 C16 0.7(4)
C16 C11 C12 C13 0.7(4)
N1 C11 C12 C13 179.5(2)
C15 C14 C13 C12 -0.8(4)
C11 C12 C13 C14 0.1(4)
C106 N10 C102 C103 -0.8(4)
Mn1 N10 C102 C103 174.5(2)
C102 N10 C106 C105 0.9(4)
Mn1 N10 C106 C105 -174.0(2)
C103 C104 C105 C106 -1.5(4)
N10 C106 C105 C104 0.2(5)
C105 C104 C103 C102 1.6(5)
N10 C102 C103 C104 -0.5(5)
C3A C4A C5A C6A -1.3(5)
C2A N1A C6A C5A 1.9(6)
C4A C5A C6A N1A -0.6(5)
C6A N1A C2A C3A -1.6(7)
C406 C405 C404 C403 0.2(5)
C402 C403 C404 C405 0.5(6)
C5A C4A C3A C2A 1.7(6)
N1A C2A C3A C4A -0.2(7)
